data_1543636
loop_
_publ_author_name
'Lehnherr, Dan'
'Chen, Chen'
'Pedramrazi, Zahra'
'DeBlase, Catherine R.'
'Alzola, Joaquin M.'
'Keresztes, Ivan'
'Lobkovsky, Emil B.'
'Crommie, Michael F.'
'Dichtel, William R.'

_publ_section_title
;
 Sequence-defined oligo(ortho-arylene) foldamers derived from the
 benzannulation of ortho(arylene ethynylene)s
;
_journal_issue 10
_journal_name_full 'Chem. Sci.'
_journal_page_first 6357
_journal_paper_doi 10.1039/C6SC02520J
_journal_volume 7
_journal_year 2016
_chemical_formula_moiety 'C54 H30 F6'
_chemical_formula_sum 'C54 H30 F6'
_chemical_formula_weight 792.78
_chemical_name_systematic
; 
 ? 
;
_space_group_IT_number 45
_symmetry_cell_setting orthorhombic
_symmetry_space_group_name_Hall 'I 2 -2c'
_symmetry_space_group_name_H-M 'I b a 2'
_atom_sites_solution_hydrogens geom
_atom_sites_solution_primary direct
_atom_sites_solution_secondary difmap
_audit_creation_method SHELXL-97
_audit_update_record
;
2016-06-07 deposited with the CCDC.
2016-07-08 downloaded from the CCDC.
;
_cell_angle_alpha 90.00
_cell_angle_beta 90.00
_cell_angle_gamma 90.00
_cell_formula_units_Z 8
_cell_length_a 21.8211(7)
_cell_length_b 19.2793(6)
_cell_length_c 19.7602(8)
_cell_measurement_reflns_used 2990
_cell_measurement_temperature 296(2)
_cell_measurement_theta_max 21.90
_cell_measurement_theta_min 2.50
_cell_volume 8313.0(5)
_computing_cell_refinement 'Bruker SAINT+'
_computing_data_collection 'Bruker APEX2'
_computing_data_reduction 'Bruker SAINT+'
_computing_molecular_graphics 'Bruker SHELXTL'
_computing_publication_material 'Bruker SHELXTL'
_computing_structure_refinement 'SHELXL-97 (Sheldrick, 1997)'
_computing_structure_solution 'SHELXS-97 (Sheldrick, 1990)'
_diffrn_ambient_temperature 296(2)
_diffrn_measured_fraction_theta_full 0.992
_diffrn_measured_fraction_theta_max 0.992
_diffrn_measurement_device_type 'Bruker X8 APEX II diffractometer'
_diffrn_measurement_method 'phi and omega scans'
_diffrn_radiation_monochromator graphite
_diffrn_radiation_source 'fine-focus sealed tube'
_diffrn_radiation_type MoK\a
_diffrn_radiation_wavelength 0.71073
_diffrn_reflns_av_R_equivalents 0.0359
_diffrn_reflns_av_sigmaI/netI 0.0378
_diffrn_reflns_limit_h_max 20
_diffrn_reflns_limit_h_min -24
_diffrn_reflns_limit_k_max 21
_diffrn_reflns_limit_k_min -21
_diffrn_reflns_limit_l_max 20
_diffrn_reflns_limit_l_min -22
_diffrn_reflns_number 12234
_diffrn_reflns_theta_full 23.81
_diffrn_reflns_theta_max 23.81
_diffrn_reflns_theta_min 2.06
_diffrn_standards_number 0
_exptl_absorpt_coefficient_mu 0.091
_exptl_absorpt_correction_T_max 0.9909
_exptl_absorpt_correction_T_min 0.9687
_exptl_absorpt_correction_type multi-scan
_exptl_absorpt_process_details SADABS
_exptl_crystal_colour colorless
_exptl_crystal_density_diffrn 1.267
_exptl_crystal_density_method 'not measured'
_exptl_crystal_description block
_exptl_crystal_F_000 3264
_exptl_crystal_size_max 0.35
_exptl_crystal_size_mid 0.20
_exptl_crystal_size_min 0.10
_platon_squeeze_details
;
;
_refine_diff_density_max 0.118
_refine_diff_density_min -0.114
_refine_diff_density_rms 0.029
_refine_ls_abs_structure_details 'Flack H D (1983), Acta Cryst. A39, 876-881'
_refine_ls_abs_structure_Flack 0(10)
_refine_ls_extinction_coef 0.00084(10)
_refine_ls_extinction_expression Fc^*^=kFc[1+0.001xFc^2^\l^3^/sin(2\q)]^-1/4^
_refine_ls_extinction_method SHELXL
_refine_ls_goodness_of_fit_ref 0.983
_refine_ls_hydrogen_treatment riding
_refine_ls_matrix_type full
_refine_ls_number_parameters 542
_refine_ls_number_reflns 3273
_refine_ls_number_restraints 1
_refine_ls_restrained_S_all 0.982
_refine_ls_R_factor_all 0.0557
_refine_ls_R_factor_gt 0.0326
_refine_ls_shift/su_max 0.001
_refine_ls_shift/su_mean 0.000
_refine_ls_structure_factor_coef Fsqd
_refine_ls_weighting_details 'calc w=1/[\s^2^(Fo^2^)+(0.0400P)^2^+0.0000P] where P=(Fo^2^+2Fc^2^)/3'
_refine_ls_weighting_scheme calc
_refine_ls_wR_factor_gt 0.0670
_refine_ls_wR_factor_ref 0.0743
_reflns_number_gt 2312
_reflns_number_total 3273
_reflns_threshold_expression >2sigma(I)
_cod_data_source_file c6sc02520j2.cif
_cod_data_source_block dl7
_cod_depositor_comments
;
The following automatic conversions were performed:

'_symmetry_cell_setting' value 'Orthorhombic' changed to
'orthorhombic' according to
/usr/data/users/saulius/crontab/automatic-downloads/rss-feeds/RSC/lib/dictionaries/cif_core.dic
dictionary named 'cif_core.dic' version 2.4.2 from 2011-04-26.

Automatic conversion script
Id: cif_fix_values 4268 2015-11-12 08:31:59Z antanas 

 Adding full bibliography for 1543631--1543639.cif.
;
_cod_original_sg_symbol_H-M Iba2
_cod_database_code 1543636

loop_
_symmetry_equiv_pos_as_xyz
'x, y, z'
'-x, -y, z'
'x+1/2, -y+1/2, z'
'-x+1/2, y+1/2, z'
'x+1/2, y+1/2, z+1/2'
'-x+1/2, -y+1/2, z+1/2'
'x+1, -y+1, z+1/2'
'-x+1, y+1, z+1/2'

loop_
_atom_site_label
_atom_site_type_symbol
_atom_site_fract_x
_atom_site_fract_y
_atom_site_fract_z
_atom_site_U_iso_or_equiv
_atom_site_adp_type
_atom_site_occupancy
_atom_site_symmetry_multiplicity
_atom_site_calc_flag
_atom_site_refinement_flags
F1 F -0.41546(13) 0.45462(13) 0.73814(14) 0.1127(9) Uani 1 1 d .
F2 F -0.29607(13) 0.45404(11) 0.71033(12) 0.0984(8) Uani 1 1 d .
F3 F -0.43331(13) 0.24962(17) 1.32113(14) 0.1295(10) Uani 1 1 d .
F4 F -0.41667(12) 0.38477(16) 1.31178(13) 0.1140(9) Uani 1 1 d .
F5 F 0.05718(10) 0.04614(10) 0.97578(13) 0.0900(7) Uani 1 1 d .
F6 F 0.07206(11) 0.04067(11) 1.10837(15) 0.1045(8) Uani 1 1 d .
C1 C -0.42041(15) 0.20052(18) 1.0325(2) 0.0612(10) Uani 1 1 d .
H1A H -0.4295 0.2475 1.0354 0.073 Uiso 1 1 calc R
C2 C -0.45001(16) 0.1546(2) 1.0752(2) 0.0731(11) Uani 1 1 d .
H2A H -0.4783 0.1709 1.1066 0.088 Uiso 1 1 calc R
C3 C -0.43759(17) 0.08469(19) 1.0710(2) 0.0812(12) Uani 1 1 d .
H3A H -0.4577 0.0533 1.0990 0.097 Uiso 1 1 calc R
C4 C -0.3946(2) 0.06196(18) 1.0244(3) 0.0861(13) Uani 1 1 d .
H4A H -0.3855 0.0149 1.0214 0.103 Uiso 1 1 calc R
C5 C -0.36525(17) 0.10810(16) 0.9826(2) 0.0647(10) Uani 1 1 d .
H5A H -0.3365 0.0919 0.9516 0.078 Uiso 1 1 calc R
C6 C -0.37778(13) 0.17852(15) 0.98580(17) 0.0488(9) Uani 1 1 d .
C7 C -0.34918(14) 0.22817(15) 0.93819(17) 0.0461(8) Uani 1 1 d .
C8 C -0.38642(16) 0.27315(16) 0.90269(19) 0.0566(10) Uani 1 1 d .
H8A H -0.4282 0.2727 0.9119 0.068 Uiso 1 1 calc R
C9 C -0.36478(17) 0.31942(16) 0.85370(18) 0.0532(9) Uani 1 1 d .
C10 C -0.40373(18) 0.36522(19) 0.8179(2) 0.0699(11) Uani 1 1 d .
H10A H -0.4457 0.3653 0.8261 0.084 Uiso 1 1 calc R
C11 C -0.3794(2) 0.4086(2) 0.7718(2) 0.0775(13) Uani 1 1 d .
C12 C -0.3175(2) 0.4087(2) 0.75765(19) 0.0731(12) Uani 1 1 d .
C13 C -0.27855(19) 0.36524(18) 0.78929(19) 0.0655(10) Uani 1 1 d .
H13A H -0.2371 0.3654 0.7783 0.079 Uiso 1 1 calc R
C14 C -0.30127(17) 0.31929(16) 0.83941(17) 0.0511(9) Uani 1 1 d .
C15 C -0.26303(16) 0.27336(16) 0.87557(17) 0.0529(9) Uani 1 1 d .
H15A H -0.2214 0.2725 0.8656 0.063 Uiso 1 1 calc R
C16 C -0.28492(14) 0.22990(15) 0.92485(17) 0.0451(8) Uani 1 1 d .
C17 C -0.24140(13) 0.18352(15) 0.96162(18) 0.0461(8) Uani 1 1 d .
C18 C -0.20835(15) 0.13417(16) 0.9244(2) 0.0578(9) Uani 1 1 d .
H18A H -0.2106 0.1350 0.8774 0.069 Uiso 1 1 calc R
C19 C -0.17276(15) 0.08475(17) 0.9551(2) 0.0641(11) Uani 1 1 d .
H19A H -0.1518 0.0522 0.9292 0.077 Uiso 1 1 calc R
C20 C -0.16824(15) 0.08369(17) 1.0241(3) 0.0636(11) Uani 1 1 d .
H20A H -0.1454 0.0493 1.0454 0.076 Uiso 1 1 calc R
C21 C -0.19774(15) 0.13377(16) 1.0623(2) 0.0579(10) Uani 1 1 d .
H21A H -0.1935 0.1334 1.1091 0.070 Uiso 1 1 calc R
C22 C -0.23397(13) 0.18508(15) 1.03177(19) 0.0470(8) Uani 1 1 d .
C23 C -0.26332(13) 0.23676(15) 1.07753(17) 0.0460(8) Uani 1 1 d .
C24 C -0.29951(15) 0.21131(17) 1.12971(18) 0.0551(9) Uani 1 1 d .
H24A H -0.3041 0.1635 1.1339 0.066 Uiso 1 1 calc R
C25 C -0.32967(16) 0.2545(2) 1.17660(19) 0.0599(10) Uani 1 1 d .
C26 C -0.36849(18) 0.2283(2) 1.2284(2) 0.0757(11) Uani 1 1 d .
H26A H -0.3749 0.1808 1.2326 0.091 Uiso 1 1 calc R
C27 C -0.39561(19) 0.2725(3) 1.2709(2) 0.0843(13) Uani 1 1 d .
C28 C -0.38612(19) 0.3438(3) 1.2665(2) 0.0789(12) Uani 1 1 d .
C29 C -0.35116(17) 0.3708(2) 1.2184(2) 0.0686(11) Uani 1 1 d .
H29A H -0.3461 0.4186 1.2155 0.082 Uiso 1 1 calc R
C30 C -0.32140(15) 0.32657(19) 1.17142(19) 0.0557(9) Uani 1 1 d .
C31 C -0.28504(15) 0.35248(17) 1.11852(19) 0.0531(9) Uani 1 1 d .
H31A H -0.2806 0.4003 1.1145 0.064 Uiso 1 1 calc R
C32 C -0.25542(13) 0.31028(15) 1.07204(17) 0.0447(8) Uani 1 1 d .
C33 C -0.21919(15) 0.34625(14) 1.01856(16) 0.0466(8) Uani 1 1 d .
C34 C -0.24863(15) 0.39901(15) 0.98299(19) 0.0559(9) Uani 1 1 d .
H34A H -0.2892 0.4090 0.9934 0.067 Uiso 1 1 calc R
C35 C -0.22021(19) 0.43685(16) 0.9331(2) 0.0622(10) Uani 1 1 d .
H35A H -0.2414 0.4714 0.9101 0.075 Uiso 1 1 calc R
C36 C -0.15998(18) 0.42293(16) 0.91754(19) 0.0616(10) Uani 1 1 d .
H36A H -0.1401 0.4478 0.8838 0.074 Uiso 1 1 calc R
C37 C -0.12951(16) 0.37167(16) 0.95258(18) 0.0559(9) Uani 1 1 d .
H37A H -0.0891 0.3619 0.9412 0.067 Uiso 1 1 calc R
C38 C -0.15721(14) 0.33382(14) 1.00456(17) 0.0453(8) Uani 1 1 d .
C39 C -0.11756(13) 0.28144(15) 1.03953(17) 0.0435(8) Uani 1 1 d .
C40 C -0.08690(14) 0.23406(15) 1.00040(19) 0.0497(8) Uani 1 1 d .
H40A H -0.0927 0.2353 0.9538 0.060 Uiso 1 1 calc R
C41 C -0.04708(14) 0.18358(16) 1.02720(18) 0.0481(9) Uani 1 1 d .
C42 C -0.01503(15) 0.13607(15) 0.9853(2) 0.0579(9) Uani 1 1 d .
H42A H -0.0212 0.1362 0.9387 0.069 Uiso 1 1 calc R
C43 C 0.02434(16) 0.09092(17) 1.0135(2) 0.0637(10) Uani 1 1 d .
C44 C 0.03265(17) 0.08894(17) 1.0832(3) 0.0710(11) Uani 1 1 d .
C45 C 0.00246(16) 0.13128(16) 1.1255(2) 0.0640(10) Uani 1 1 d .
H45A H 0.0082 0.1281 1.1720 0.077 Uiso 1 1 calc R
C46 C -0.03869(14) 0.18147(15) 1.09765(19) 0.0495(9) Uani 1 1 d .
C47 C -0.07002(15) 0.23056(17) 1.13800(19) 0.0535(9) Uani 1 1 d .
H47A H -0.0650 0.2289 1.1847 0.064 Uiso 1 1 calc R
C48 C -0.10770(13) 0.28073(15) 1.11097(18) 0.0457(8) Uani 1 1 d .
C49 C -0.13339(14) 0.33466(17) 1.15672(17) 0.0502(9) Uani 1 1 d .
C50 C -0.15968(15) 0.3165(2) 1.2179(2) 0.0629(10) Uani 1 1 d .
H50A H -0.1625 0.2699 1.2298 0.075 Uiso 1 1 calc R
C51 C -0.18171(19) 0.3662(3) 1.2613(2) 0.0814(12) Uani 1 1 d .
H51A H -0.1987 0.3529 1.3025 0.098 Uiso 1 1 calc R
C52 C -0.17903(19) 0.4346(2) 1.2449(2) 0.0805(12) Uani 1 1 d .
H52A H -0.1952 0.4677 1.2741 0.097 Uiso 1 1 calc R
C53 C -0.15204(19) 0.45467(19) 1.1846(2) 0.0730(11) Uani 1 1 d .
H53A H -0.1492 0.5014 1.1734 0.088 Uiso 1 1 calc R
C54 C -0.12948(16) 0.40499(17) 1.14115(19) 0.0596(10) Uani 1 1 d .
H54A H -0.1113 0.4186 1.1007 0.072 Uiso 1 1 calc R

loop_
_atom_site_aniso_label
_atom_site_aniso_U_11
_atom_site_aniso_U_22
_atom_site_aniso_U_33
_atom_site_aniso_U_23
_atom_site_aniso_U_13
_atom_site_aniso_U_12
F1 0.140(2) 0.0977(17) 0.100(2) 0.0424(17) -0.0304(17) 0.0188(17)
F2 0.156(2) 0.0689(13) 0.0705(16) 0.0225(13) -0.0028(15) -0.0140(15)
F3 0.126(2) 0.180(3) 0.083(2) 0.0085(19) 0.0475(18) -0.013(2)
F4 0.0994(18) 0.166(2) 0.0762(17) -0.0325(18) 0.0289(15) 0.0169(17)
F5 0.0799(15) 0.0645(12) 0.126(2) -0.0143(14) 0.0073(14) 0.0218(11)
F6 0.1018(17) 0.0762(14) 0.135(2) 0.0000(15) -0.0309(16) 0.0413(13)
C1 0.046(2) 0.055(2) 0.082(3) 0.008(2) 0.006(2) 0.0108(16)
C2 0.050(2) 0.085(3) 0.084(3) 0.009(3) 0.020(2) 0.0120(19)
C3 0.073(3) 0.070(3) 0.100(4) 0.023(3) 0.032(3) -0.004(2)
C4 0.100(3) 0.049(2) 0.109(4) 0.013(2) 0.029(3) 0.000(2)
C5 0.070(2) 0.049(2) 0.075(3) 0.003(2) 0.015(2) 0.0064(18)
C6 0.0404(18) 0.0483(18) 0.058(2) 0.0031(18) -0.0011(18) 0.0073(15)
C7 0.043(2) 0.0427(17) 0.052(2) 0.0013(17) -0.0006(17) 0.0079(15)
C8 0.049(2) 0.0572(19) 0.064(3) 0.000(2) -0.0017(19) 0.0128(17)
C9 0.063(2) 0.0472(18) 0.049(2) 0.0042(18) -0.0083(19) 0.0076(17)
C10 0.080(3) 0.066(2) 0.063(3) 0.014(2) -0.011(2) 0.009(2)
C11 0.114(4) 0.054(2) 0.065(3) 0.012(2) -0.030(3) 0.014(2)
C12 0.120(4) 0.051(2) 0.049(3) 0.006(2) -0.003(3) -0.006(2)
C13 0.083(3) 0.056(2) 0.058(3) 0.004(2) -0.002(2) -0.010(2)
C14 0.067(3) 0.0422(18) 0.044(2) -0.0038(18) -0.0067(19) -0.0002(17)
C15 0.051(2) 0.058(2) 0.050(2) -0.0011(19) -0.0009(18) 0.0019(17)
C16 0.051(2) 0.0410(16) 0.044(2) -0.0026(17) -0.0041(17) 0.0034(15)
C17 0.0417(18) 0.0406(17) 0.056(2) 0.0014(17) 0.0007(17) -0.0006(14)
C18 0.055(2) 0.0518(18) 0.066(3) -0.010(2) 0.000(2) 0.0048(18)
C19 0.046(2) 0.049(2) 0.098(4) -0.005(2) -0.006(2) 0.0084(16)
C20 0.046(2) 0.044(2) 0.101(4) 0.014(2) -0.010(2) 0.0059(16)
C21 0.055(2) 0.0476(19) 0.072(3) 0.016(2) -0.004(2) 0.0032(17)
C22 0.0395(18) 0.0417(18) 0.060(2) 0.0047(17) -0.0004(17) 0.0000(14)
C23 0.0395(19) 0.0523(18) 0.046(2) 0.0042(18) -0.0046(17) 0.0009(14)
C24 0.057(2) 0.056(2) 0.052(2) 0.0064(19) -0.001(2) -0.0009(17)
C25 0.048(2) 0.081(3) 0.051(2) 0.003(2) 0.001(2) -0.0051(18)
C26 0.072(3) 0.097(3) 0.059(3) 0.008(3) 0.010(2) -0.002(2)
C27 0.063(3) 0.140(4) 0.050(3) 0.009(3) 0.018(2) -0.012(3)
C28 0.061(3) 0.121(4) 0.055(3) -0.009(3) 0.005(2) 0.004(3)
C29 0.056(2) 0.086(3) 0.063(3) -0.014(2) -0.002(2) 0.005(2)
C30 0.043(2) 0.070(2) 0.054(2) -0.003(2) -0.0026(19) 0.0028(17)
C31 0.046(2) 0.0546(19) 0.058(2) -0.0048(19) -0.0018(19) 0.0038(16)
C32 0.0393(17) 0.0466(17) 0.048(2) 0.0002(18) -0.0052(17) 0.0040(14)
C33 0.055(2) 0.0406(17) 0.044(2) -0.0030(16) -0.0030(17) 0.0018(15)
C34 0.059(2) 0.0415(17) 0.067(3) -0.0060(19) -0.006(2) 0.0126(16)
C35 0.088(3) 0.0346(16) 0.064(3) 0.0087(19) -0.007(2) 0.0045(18)
C36 0.080(3) 0.0493(19) 0.056(2) 0.0150(19) 0.006(2) -0.0042(19)
C37 0.060(2) 0.0549(19) 0.053(2) 0.0075(19) 0.0049(19) -0.0011(17)
C38 0.048(2) 0.0424(16) 0.045(2) 0.0030(17) 0.0011(17) -0.0010(14)
C39 0.0408(18) 0.0426(17) 0.047(2) 0.0068(17) -0.0006(17) -0.0027(14)
C40 0.0461(19) 0.0484(17) 0.055(2) 0.0070(19) -0.0004(18) -0.0040(16)
C41 0.0389(18) 0.0460(19) 0.060(3) 0.0048(18) -0.0012(18) -0.0031(15)
C42 0.049(2) 0.0517(19) 0.073(3) 0.001(2) -0.0021(19) -0.0028(16)
C43 0.049(2) 0.054(2) 0.088(3) -0.009(2) 0.005(2) 0.0061(18)
C44 0.063(3) 0.050(2) 0.101(4) 0.004(2) -0.018(2) 0.0176(18)
C45 0.062(2) 0.056(2) 0.075(3) 0.011(2) -0.015(2) 0.0033(19)
C46 0.0398(18) 0.0439(18) 0.065(3) 0.0074(17) -0.0029(18) -0.0030(15)
C47 0.055(2) 0.0502(19) 0.056(2) 0.0124(18) -0.0060(19) -0.0067(17)
C48 0.0413(18) 0.0460(19) 0.050(2) 0.0070(18) 0.0021(18) -0.0068(15)
C49 0.046(2) 0.057(2) 0.048(2) 0.0046(18) -0.0033(17) -0.0063(16)
C50 0.057(2) 0.074(2) 0.058(3) 0.013(2) 0.007(2) 0.0035(19)
C51 0.085(3) 0.103(3) 0.056(3) 0.003(3) 0.012(2) 0.008(3)
C52 0.087(3) 0.093(3) 0.062(3) -0.021(3) 0.004(2) 0.018(2)
C53 0.092(3) 0.059(2) 0.068(3) -0.009(2) -0.004(3) 0.003(2)
C54 0.066(2) 0.056(2) 0.057(3) 0.001(2) -0.0011(19) -0.0023(18)

loop_
_atom_type_symbol
_atom_type_description
_atom_type_scat_dispersion_real
_atom_type_scat_dispersion_imag
_atom_type_scat_source
C C 0.0033 0.0000 'International Tables Vol C Tables 4.2.6.8 and 6.1.1.4'
H H 0.0000 0.0000 'International Tables Vol C Tables 4.2.6.8 and 6.1.1.4'
F F 0.0171 0.0000 'International Tables Vol C Tables 4.2.6.8 and 6.1.1.4'

loop_
_geom_angle_atom_site_label_1
_geom_angle_atom_site_label_2
_geom_angle_atom_site_label_3
_geom_angle
C2 C1 C6 121.8(3)
C1 C2 C3 119.9(4)
C2 C3 C4 118.8(3)
C5 C4 C3 120.7(3)
C4 C5 C6 121.0(3)
C1 C6 C5 117.8(3)
C1 C6 C7 120.8(3)
C5 C6 C7 121.4(3)
C8 C7 C16 118.0(3)
C8 C7 C6 118.8(3)
C16 C7 C6 123.1(3)
C7 C8 C9 123.6(3)
C8 C9 C14 117.9(3)
C8 C9 C10 122.8(3)
C14 C9 C10 119.3(3)
C11 C10 C9 119.3(4)
C10 C11 F1 120.5(5)
C10 C11 C12 121.6(4)
F1 C11 C12 117.8(4)
C13 C12 F2 120.1(4)
C13 C12 C11 121.5(4)
F2 C12 C11 118.4(4)
C12 C13 C14 119.5(4)
C9 C14 C15 118.6(3)
C9 C14 C13 118.7(3)
C15 C14 C13 122.6(3)
C16 C15 C14 122.5(3)
C15 C16 C7 119.2(3)
C15 C16 C17 119.4(3)
C7 C16 C17 121.4(3)
C22 C17 C18 118.4(3)
C22 C17 C16 123.0(3)
C18 C17 C16 118.6(3)
C19 C18 C17 122.0(4)
C18 C19 C20 119.6(4)
C19 C20 C21 120.0(3)
C20 C21 C22 121.4(4)
C17 C22 C21 118.5(3)
C17 C22 C23 124.5(3)
C21 C22 C23 117.0(3)
C24 C23 C32 118.3(3)
C24 C23 C22 117.3(3)
C32 C23 C22 124.3(3)
C23 C24 C25 123.1(3)
C24 C25 C30 118.4(3)
C24 C25 C26 122.8(4)
C30 C25 C26 118.7(4)
C27 C26 C25 119.4(4)
C26 C27 F3 121.3(5)
C26 C27 C28 121.6(4)
F3 C27 C28 117.0(4)
C29 C28 F4 121.6(5)
C29 C28 C27 121.2(4)
F4 C28 C27 117.2(4)
C28 C29 C30 119.8(4)
C31 C30 C25 118.6(3)
C31 C30 C29 122.2(3)
C25 C30 C29 119.2(4)
C32 C31 C30 123.2(3)
C31 C32 C23 118.3(3)
C31 C32 C33 116.3(3)
C23 C32 C33 125.3(3)
C34 C33 C38 118.1(3)
C34 C33 C32 116.9(3)
C38 C33 C32 124.9(3)
C35 C34 C33 122.8(3)
C36 C35 C34 119.2(3)
C35 C36 C37 119.2(3)
C36 C37 C38 122.4(3)
C37 C38 C33 118.2(3)
C37 C38 C39 116.2(3)
C33 C38 C39 125.6(3)
C40 C39 C48 118.5(3)
C40 C39 C38 118.1(3)
C48 C39 C38 123.3(3)
C39 C40 C41 123.3(3)
C46 C41 C40 118.2(3)
C46 C41 C42 119.7(3)
C40 C41 C42 122.0(3)
C43 C42 C41 119.4(4)
C42 C43 F5 121.7(4)
C42 C43 C44 120.8(4)
F5 C43 C44 117.5(4)
C45 C44 F6 120.0(4)
C45 C44 C43 122.4(3)
F6 C44 C43 117.6(4)
C44 C45 C46 118.8(4)
C41 C46 C47 118.5(3)
C41 C46 C45 118.9(3)
C47 C46 C45 122.7(3)
C48 C47 C46 122.7(3)
C47 C48 C39 118.7(3)
C47 C48 C49 118.7(3)
C39 C48 C49 122.5(3)
C50 C49 C54 117.7(3)
C50 C49 C48 120.7(3)
C54 C49 C48 121.5(3)
C51 C50 C49 121.0(4)
C52 C51 C50 120.8(4)
C51 C52 C53 119.6(4)
C54 C53 C52 119.6(4)
C53 C54 C49 121.2(4)

loop_
_geom_bond_atom_site_label_1
_geom_bond_atom_site_label_2
_geom_bond_distance
F1 C11 1.360(4)
F2 C12 1.363(4)
F3 C27 1.362(5)
F4 C28 1.367(5)
F5 C43 1.347(4)
F6 C44 1.361(4)
C1 C2 1.383(5)
C1 C6 1.377(4)
C2 C3 1.377(5)
C3 C4 1.386(5)
C4 C5 1.372(5)
C5 C6 1.386(4)
C6 C7 1.480(4)
C7 C8 1.380(4)
C7 C16 1.427(4)
C8 C9 1.399(5)
C9 C14 1.414(5)
C9 C10 1.416(5)
C10 C11 1.346(6)
C11 C12 1.379(6)
C12 C13 1.347(5)
C13 C14 1.418(5)
C14 C15 1.411(4)
C15 C16 1.370(4)
C16 C17 1.493(4)
C17 C22 1.396(5)
C17 C18 1.402(4)
C18 C19 1.371(5)
C19 C20 1.367(5)
C20 C21 1.384(5)
C21 C22 1.402(4)
C22 C23 1.490(5)
C23 C24 1.389(4)
C23 C32 1.432(4)
C24 C25 1.409(5)
C25 C30 1.405(5)
C25 C26 1.421(5)
C26 C27 1.335(6)
C27 C28 1.394(6)
C28 C29 1.324(5)
C29 C30 1.419(5)
C30 C31 1.404(5)
C31 C32 1.387(4)
C32 C33 1.491(4)
C33 C34 1.393(4)
C33 C38 1.401(4)
C34 C35 1.374(5)
C35 C36 1.376(5)
C36 C37 1.378(5)
C37 C38 1.397(4)
C38 C39 1.499(4)
C39 C40 1.371(4)
C39 C48 1.428(4)
C40 C41 1.408(4)
C41 C46 1.405(5)
C41 C42 1.419(5)
C42 C43 1.344(5)
C43 C44 1.390(6)
C44 C45 1.341(5)
C45 C46 1.430(4)
C46 C47 1.414(5)
C47 C48 1.377(4)
C48 C49 1.487(5)
C49 C50 1.383(5)
C49 C54 1.393(4)
C50 C51 1.373(5)
C51 C52 1.359(6)
C52 C53 1.385(6)
C53 C54 1.377(5)

loop_
_platon_squeeze_void_nr
_platon_squeeze_void_average_x
_platon_squeeze_void_average_y
_platon_squeeze_void_average_z
_platon_squeeze_void_volume
_platon_squeeze_void_count_electrons
_platon_squeeze_void_content
1 0.500 0.000 0.312 199 48 ' '
2 0.000 0.000 0.348 15 0 ' '
3 0.500 0.000 0.812 199 48 ' '
4 0.000 0.000 0.848 15 0 ' '
5 1.000 0.500 0.312 199 48 ' '
6 0.000 0.500 0.812 199 48 ' '
7 0.500 0.500 0.348 15 0 ' '
8 0.500 0.500 0.848 15 0 ' '
